data_4083892
loop_
_publ_author_name
'Marqu\'es-Gonz\'alez, Santiago'
'Parthey, Matthias'
'Yufit, Dmitry S.'
'Howard, Judith A. K.'
'Kaupp, Martin'
'Low, Paul J.'

_publ_section_title
;
 Combined Spectroscopic and Quantum Chemical Study of [trans-Ru(C\\tb
 CC6H4R1-4)2(dppe)2]n+and [trans-Ru(C\\tb CC6H4R1-4)(C\\tb
 CC6H4R2-4)(dppe)2]n+(n= 0, 1) Complexes: Interpretations beyond the
 Lowest Energy Conformer Paradigm
;
_journal_issue 18
_journal_name_full Organometallics
_journal_page_first 4947
_journal_paper_doi 10.1021/om500265s
_journal_volume 33
_journal_year 2014
_chemical_formula_moiety 'C59 H57 Cl P4 Ru Si'
_chemical_formula_sum 'C59 H57 Cl P4 Ru Si'
_chemical_formula_weight 1054.54
_chemical_name_systematic
;
 ? 
;
_space_group_crystal_system triclinic
_space_group_IT_number 2
_space_group_name_Hall '-P 1'
_space_group_name_H-M_alt 'P -1'
_symmetry_space_group_name_Hall '-P 1'
_symmetry_space_group_name_H-M 'P -1'
_atom_sites_solution_hydrogens geom
_atom_sites_solution_primary iterative
_atom_sites_solution_secondary difmap
_audit_creation_date 2012-03-09
_audit_creation_method
;
  Olex2 1.2-beta
  (compiled 2012.01.17 svn.r2163, GUI svn.r4036)
;
_cell_angle_alpha 77.540(5)
_cell_angle_beta 78.486(6)
_cell_angle_gamma 68.888(5)
_cell_formula_units_Z 2
_cell_length_a 9.8038(7)
_cell_length_b 12.5100(5)
_cell_length_c 23.4636(16)
_cell_measurement_reflns_used 3815
_cell_measurement_temperature 150
_cell_measurement_theta_max 32.6661
_cell_measurement_theta_min 2.5799
_cell_volume 2597.7(3)
_computing_cell_refinement
;
CrysAlisPro, Agilent Technologies,
Version 1.171.35.15 (release 03-08-2011 CrysAlis171 .NET)
(compiled Aug  3 2011,13:03:54)
;
_computing_data_collection
;
CrysAlisPro, Agilent Technologies,
Version 1.171.35.15 (release 03-08-2011 CrysAlis171 .NET)
(compiled Aug  3 2011,13:03:54)
;
_computing_data_reduction
;
CrysAlisPro, Agilent Technologies,
Version 1.171.35.15 (release 03-08-2011 CrysAlis171 .NET)
(compiled Aug  3 2011,13:03:54)
;
_computing_molecular_graphics
;
O. V. Dolomanov, L. J. Bourhis, R. J. Gildea, J. A. K. Howard and H. Puschmann,
OLEX2: a complete structure solution, refinement and analysis program.
J. Appl. Cryst. (2009). 42, 339-341.
;
_computing_publication_material
;
O. V. Dolomanov, L. J. Bourhis, R. J. Gildea, J. A. K. Howard and H. Puschmann,
OLEX2: a complete structure solution, refinement and analysis program.
J. Appl. Cryst. (2009). 42, 339-341.
;
_computing_structure_refinement
;
XL, G.M. Sheldrick, Acta Cryst.
(2008). A64, 112-122
;
_computing_structure_solution
;
olex2.solve (L.J. Bourhis, O.V. Dolomanov, R.J. Gildea, J.A.K. Howard,
H. Puschmann, in preparation, 2011)
;
_diffrn_ambient_temperature 150
_diffrn_detector_area_resol_mean 16.1511
_diffrn_measured_fraction_theta_full 0.999
_diffrn_measured_fraction_theta_max 0.999
_diffrn_measurement_details
;
  1 omega  -94.00  -10.00   1.0000   15.0000
omega____ theta____ kappa____ phi______ frames
    -      -26.1867  -57.0000    0.0000 84

  2 omega  -46.00   40.00   1.0000   15.0000
omega____ theta____ kappa____ phi______ frames
    -      -26.1867   57.0000 -120.0000 86

  3 omega  -98.00    8.00   1.0000   15.0000
omega____ theta____ kappa____ phi______ frames
    -      -26.1867  -19.0000   60.0000 106

  4 omega  -69.00  -43.00   1.0000   15.0000
omega____ theta____ kappa____ phi______ frames
    -      -26.1867 -179.0000  120.0000 26

  5 omega   62.00   88.00   1.0000   15.0000
omega____ theta____ kappa____ phi______ frames
    -       26.9679  179.0000  150.0000 26

  6 omega   26.00   77.00   1.0000   15.0000
omega____ theta____ kappa____ phi______ frames
    -       26.9679 -114.0000  -11.0000 51

  7 omega   29.00   77.00   1.0000   15.0000
omega____ theta____ kappa____ phi______ frames
    -       26.9679 -114.0000  168.0000 48

  8 omega  -33.00   45.00   1.0000   15.0000
omega____ theta____ kappa____ phi______ frames
    -       26.9679  -19.0000  -90.0000 78

  9 omega   66.00   98.00   1.0000   15.0000
omega____ theta____ kappa____ phi______ frames
    -       26.9679  179.0000    0.0000 32
;
_diffrn_measurement_device_type 'Xcalibur, Sapphire3, Gemini ultra'
_diffrn_measurement_method '\w scans'
_diffrn_orient_matrix_UB_11 -0.0403862000
_diffrn_orient_matrix_UB_12 -0.0217197000
_diffrn_orient_matrix_UB_13 0.0255808000
_diffrn_orient_matrix_UB_21 -0.0541944000
_diffrn_orient_matrix_UB_22 0.0038149000
_diffrn_orient_matrix_UB_23 -0.0170561000
_diffrn_orient_matrix_UB_31 0.0394521000
_diffrn_orient_matrix_UB_32 -0.0574590000
_diffrn_orient_matrix_UB_33 -0.0055361000
_diffrn_radiation_monochromator graphite
_diffrn_radiation_type 'Mo K\a'
_diffrn_radiation_wavelength 0.7107
_diffrn_reflns_av_R_equivalents 0.0780
_diffrn_reflns_av_unetI/netI 0.1284
_diffrn_reflns_limit_h_max 12
_diffrn_reflns_limit_h_min -9
_diffrn_reflns_limit_k_max 16
_diffrn_reflns_limit_k_min -16
_diffrn_reflns_limit_l_max 30
_diffrn_reflns_limit_l_min -26
_diffrn_reflns_number 26759
_diffrn_reflns_theta_full 27.50
_diffrn_reflns_theta_max 27.50
_diffrn_reflns_theta_min 2.59
_diffrn_source 'Enhance (Mo) X-ray Source'
_diffrn_source_current n/a
_diffrn_source_voltage n/a
_exptl_absorpt_coefficient_mu 0.538
_exptl_absorpt_correction_T_max 0.981
_exptl_absorpt_correction_T_min 0.854
_exptl_absorpt_correction_type analytical
_exptl_absorpt_process_details
;
CrysAlisPro, Agilent Technologies,
Version 1.171.35.15 (release 03-08-2011 CrysAlis171 .NET)
(compiled Aug  3 2011,13:03:54)
Analytical numeric absorption correction using a multifaceted crystal
            model based on expressions derived by R.C. Clark & J.S. Reid.
(Clark, R. C. & Reid, J. S. (1995). Acta Cryst. A51, 887-897)
;
_exptl_crystal_colour 'clear light colourless'
_exptl_crystal_colour_lustre clear
_exptl_crystal_colour_modifier light
_exptl_crystal_colour_primary colourless
_exptl_crystal_density_diffrn 1.348
_exptl_crystal_density_method 'not measured'
_exptl_crystal_description plate
_exptl_crystal_F_000 1092
_exptl_crystal_size_max 0.4587
_exptl_crystal_size_mid 0.1581
_exptl_crystal_size_min 0.0361
_refine_diff_density_max 0.773
_refine_diff_density_min -0.662
_refine_diff_density_rms 0.107
_refine_ls_extinction_method none
_refine_ls_goodness_of_fit_ref 0.956
_refine_ls_hydrogen_treatment constr
_refine_ls_matrix_type full
_refine_ls_number_parameters 568
_refine_ls_number_reflns 11934
_refine_ls_number_restraints 0
_refine_ls_restrained_S_all 0.956
_refine_ls_R_factor_all 0.0999
_refine_ls_R_factor_gt 0.0558
_refine_ls_shift/su_max 0.002
_refine_ls_shift/su_mean 0.000
_refine_ls_structure_factor_coef Fsqd
_refine_ls_weighting_details 'calc w=1/[\s^2^(Fo^2^)+(0.0050P)^2^+0.0000P] where P=(Fo^2^+2Fc^2^)/3'
_refine_ls_weighting_scheme calc
_refine_ls_wR_factor_gt 0.0800
_refine_ls_wR_factor_ref 0.0969
_reflns_number_gt 7644
_reflns_number_total 11934
_reflns_threshold_expression >2sigma(I)
_cod_data_source_file om500265s_si_002.cif
_cod_data_source_block 2j_12srv072
_cod_database_code 4083892
_chemical_oxdiff_formula C59H57Cl1P4Ru1Si1
_reflns_odcompleteness_completeness 99.93
_reflns_odcompleteness_iscentric 1
_reflns_odcompleteness_theta 30.44

loop_
_space_group_symop_id
_space_group_symop_operation_xyz
1 'x, y, z'
2 '-x, -y, -z'

loop_
_atom_site_label
_atom_site_type_symbol
_atom_site_fract_x
_atom_site_fract_y
_atom_site_fract_z
_atom_site_U_iso_or_equiv
_atom_site_adp_type
_atom_site_occupancy
_atom_site_symmetry_multiplicity
_atom_site_calc_flag
_atom_site_refinement_flags
_atom_site_disorder_assembly
_atom_site_disorder_group
Ru1 Ru 0.08890(3) 0.25448(2) 0.709411(13) 0.01707(8) Uani 1 1 d . A .
Cl1 Cl -0.08549(10) 0.41797(7) 0.64813(4) 0.0222(2) Uani 1 1 d . . .
P1 P 0.25252(10) 0.15723(8) 0.63346(4) 0.0176(2) Uani 1 1 d . . .
P2 P 0.28466(10) 0.32370(8) 0.70558(4) 0.0189(2) Uani 1 1 d . . .
P3 P -0.06919(10) 0.35234(8) 0.78632(4) 0.0193(2) Uani 1 1 d . . .
P4 P -0.09352(11) 0.16447(8) 0.72160(4) 0.0195(2) Uani 1 1 d . . .
Si1 Si 0.41173(13) -0.21530(10) 0.95488(5) 0.0315(3) Uani 1 1 d . . .
C1 C 0.1977(4) 0.1261(3) 0.76638(17) 0.0215(9) Uani 1 1 d . . .
C2 C 0.2595(4) 0.0487(3) 0.80247(17) 0.0239(9) Uani 1 1 d . A .
C3 C 0.3196(4) -0.0362(3) 0.84785(18) 0.0275(10) Uani 1 1 d . . .
C4 C 0.3681(4) -0.1086(3) 0.88899(19) 0.0334(11) Uani 1 1 d . A .
C5 C 0.4384(4) 0.1638(3) 0.63422(17) 0.0238(9) Uani 1 1 d . . .
H5A H 0.5114 0.0882 0.6299 0.029 Uiso 1 1 calc R . .
H5B H 0.4597 0.2188 0.6007 0.029 Uiso 1 1 calc R . .
C6 C 0.4525(4) 0.1992(3) 0.69011(16) 0.0211(9) Uani 1 1 d . . .
H6A H 0.5400 0.2213 0.6847 0.025 Uiso 1 1 calc R . .
H6B H 0.4599 0.1353 0.7225 0.025 Uiso 1 1 calc R . .
C7 C -0.2361(4) 0.3078(3) 0.80270(17) 0.0258(10) Uani 1 1 d . A .
H7A H -0.2238 0.2436 0.8351 0.031 Uiso 1 1 calc R . .
H7B H -0.3210 0.3719 0.8148 0.031 Uiso 1 1 calc R . .
C8 C -0.2638(4) 0.2718(3) 0.74981(17) 0.0242(9) Uani 1 1 d . A .
H8A H -0.2932 0.3388 0.7196 0.029 Uiso 1 1 calc R . .
H8B H -0.3425 0.2385 0.7610 0.029 Uiso 1 1 calc R . .
C11 C 0.2429(4) 0.2015(3) 0.55407(16) 0.0206(9) Uani 1 1 d . . .
C12 C 0.1370(4) 0.3003(3) 0.53102(17) 0.0267(10) Uani 1 1 d . . .
H12 H 0.0603 0.3424 0.5563 0.032 Uiso 1 1 calc R . .
C13 C 0.1436(4) 0.3375(3) 0.47088(18) 0.0333(11) Uani 1 1 d . . .
H13 H 0.0708 0.4040 0.4563 0.040 Uiso 1 1 calc R . .
C14 C 0.2557(4) 0.2779(3) 0.43235(17) 0.0285(10) Uani 1 1 d . . .
H14 H 0.2601 0.3037 0.3920 0.034 Uiso 1 1 calc R . .
C15 C 0.3619(5) 0.1787(3) 0.45500(18) 0.0363(12) Uani 1 1 d . . .
H15 H 0.4380 0.1367 0.4296 0.044 Uiso 1 1 calc R . .
C16 C 0.3562(4) 0.1418(3) 0.51447(18) 0.0323(11) Uani 1 1 d . . .
H16 H 0.4295 0.0754 0.5288 0.039 Uiso 1 1 calc R . .
C17 C 0.3417(5) -0.3348(4) 0.9549(2) 0.0615(16) Uani 1 1 d . . .
H17A H 0.2401 -0.3029 0.9486 0.092 Uiso 1 1 calc R . .
H17B H 0.3502 -0.3851 0.9922 0.092 Uiso 1 1 calc R . .
H17C H 0.3987 -0.3781 0.9240 0.092 Uiso 1 1 calc R . .
C18 C 0.6151(5) -0.2765(4) 0.9570(2) 0.0534(15) Uani 1 1 d . . .
H18A H 0.6645 -0.2985 0.9196 0.080 Uiso 1 1 calc R . .
H18B H 0.6368 -0.3433 0.9872 0.080 Uiso 1 1 calc R . .
H18C H 0.6486 -0.2190 0.9654 0.080 Uiso 1 1 calc R . .
C19 C 0.3220(5) -0.1429(4) 1.02019(19) 0.0529(15) Uani 1 1 d . . .
H19A H 0.3584 -0.0808 1.0193 0.079 Uiso 1 1 calc R . .
H19B H 0.3440 -0.1981 1.0553 0.079 Uiso 1 1 calc R . .
H19C H 0.2172 -0.1123 1.0198 0.079 Uiso 1 1 calc R . .
C21 C 0.2857(4) 0.0011(3) 0.64154(17) 0.0244(10) Uani 1 1 d . . .
C22 C 0.2072(4) -0.0389(3) 0.61296(18) 0.0273(10) Uani 1 1 d . . .
H22 H 0.1424 0.0135 0.5878 0.033 Uiso 1 1 calc R . .
C23 C 0.2239(5) -0.1559(3) 0.6213(2) 0.0396(13) Uani 1 1 d . . .
H23 H 0.1712 -0.1815 0.6014 0.047 Uiso 1 1 calc R . .
C24 C 0.3181(5) -0.2337(3) 0.6587(2) 0.0453(15) Uani 1 1 d . . .
H24 H 0.3272 -0.3118 0.6649 0.054 Uiso 1 1 calc R . .
C25 C 0.3995(5) -0.1968(3) 0.6871(2) 0.0440(15) Uani 1 1 d . . .
H25 H 0.4649 -0.2502 0.7118 0.053 Uiso 1 1 calc R . .
C26 C 0.3835(4) -0.0786(3) 0.67884(17) 0.0305(11) Uani 1 1 d . . .
H26 H 0.4378 -0.0535 0.6981 0.037 Uiso 1 1 calc R . .
C31 C 0.3186(4) 0.3621(3) 0.77094(17) 0.0209(9) Uani 1 1 d . . .
C32 C 0.3600(4) 0.2758(3) 0.81957(17) 0.0242(9) Uani 1 1 d . . .
H32 H 0.3685 0.1998 0.8184 0.029 Uiso 1 1 calc R . .
C33 C 0.3883(4) 0.3027(3) 0.86938(18) 0.0286(10) Uani 1 1 d . . .
H33 H 0.4149 0.2447 0.9014 0.034 Uiso 1 1 calc R . .
C34 C 0.3774(4) 0.4145(3) 0.87197(19) 0.0321(10) Uani 1 1 d . . .
H34 H 0.3978 0.4318 0.9053 0.039 Uiso 1 1 calc R . .
C35 C 0.3362(4) 0.5004(3) 0.82482(19) 0.0308(10) Uani 1 1 d . . .
H35 H 0.3283 0.5760 0.8264 0.037 Uiso 1 1 calc R . .
C36 C 0.3063(4) 0.4748(3) 0.77485(18) 0.0262(10) Uani 1 1 d . . .
H36 H 0.2775 0.5339 0.7435 0.031 Uiso 1 1 calc R . .
C41 C 0.3268(4) 0.4337(3) 0.64624(17) 0.0208(9) Uani 1 1 d . . .
C42 C 0.4627(4) 0.4526(3) 0.63818(18) 0.0273(10) Uani 1 1 d . . .
H42 H 0.5276 0.4147 0.6658 0.033 Uiso 1 1 calc R . .
C43 C 0.5017(4) 0.5261(3) 0.59011(19) 0.0319(11) Uani 1 1 d . . .
H43 H 0.5925 0.5370 0.5854 0.038 Uiso 1 1 calc R . .
C44 C 0.4061(5) 0.5836(3) 0.54899(19) 0.0329(11) Uani 1 1 d . . .
H44 H 0.4317 0.6340 0.5168 0.039 Uiso 1 1 calc R . .
C45 C 0.2718(5) 0.5659(3) 0.55573(19) 0.0390(12) Uani 1 1 d . . .
H45 H 0.2076 0.6041 0.5279 0.047 Uiso 1 1 calc R . .
C46 C 0.2330(4) 0.4915(3) 0.60400(18) 0.0298(10) Uani 1 1 d . . .
H46 H 0.1427 0.4801 0.6081 0.036 Uiso 1 1 calc R . .
C51A C -0.0121(8) 0.3358(5) 0.8590(2) 0.020(2) Uiso 0.50 1 d PG A 1
C56A C -0.0044(8) 0.4277(4) 0.8810(2) 0.027(2) Uiso 0.50 1 d PG A 1
H56A H -0.0259 0.5012 0.8585 0.032 Uiso 0.50 1 calc PR A 1
C55A C 0.0354(7) 0.4098(4) 0.9369(3) 0.034(2) Uiso 0.50 1 d PG A 1
H55A H 0.0406 0.4713 0.9516 0.041 Uiso 0.50 1 calc PR A 1
C54A C 0.0675(7) 0.3000(5) 0.9706(2) 0.030(2) Uiso 0.50 1 d PG A 1
H54A H 0.0942 0.2880 1.0079 0.036 Uiso 0.50 1 calc PR A 1
C53A C 0.0598(7) 0.2080(4) 0.9485(2) 0.0276(19) Uiso 0.50 1 d PG A 1
H53A H 0.0813 0.1345 0.9711 0.033 Uiso 0.50 1 calc PR A 1
C52A C 0.0200(8) 0.2259(4) 0.8927(3) 0.026(2) Uiso 0.50 1 d PG A 1
H52A H 0.0148 0.1644 0.8779 0.032 Uiso 0.50 1 calc PR A 1
C51B C -0.0168(8) 0.3120(5) 0.8611(2) 0.018(2) Uiso 0.50 1 d PG A 2
C52B C 0.0127(7) 0.1979(5) 0.8895(2) 0.022(2) Uiso 0.50 1 d PG A 2
H52B H 0.0018 0.1428 0.8713 0.027 Uiso 0.50 1 calc PR A 2
C53B C 0.0584(7) 0.1661(4) 0.9449(2) 0.029(2) Uiso 0.50 1 d PG A 2
H53B H 0.0781 0.0898 0.9638 0.035 Uiso 0.50 1 calc PR A 2
C54B C 0.0747(7) 0.2484(5) 0.9720(2) 0.030(2) Uiso 0.50 1 d PG A 2
H54B H 0.1053 0.2272 1.0091 0.036 Uiso 0.50 1 calc PR A 2
C55B C 0.0452(7) 0.3625(4) 0.9437(2) 0.031(2) Uiso 0.50 1 d PG A 2
H55B H 0.0561 0.4176 0.9618 0.037 Uiso 0.50 1 calc PR A 2
C56B C -0.0005(8) 0.3943(4) 0.8883(3) 0.029(2) Uiso 0.50 1 d PG A 2
H56B H -0.0202 0.4706 0.8693 0.035 Uiso 0.50 1 calc PR A 2
C61 C -0.1411(4) 0.5118(3) 0.77322(17) 0.0238(9) Uani 1 1 d . A .
C62 C -0.2763(5) 0.5725(3) 0.8031(2) 0.0362(12) Uani 1 1 d . . .
H62 H -0.3329 0.5321 0.8288 0.043 Uiso 1 1 calc R A .
C63 C -0.3264(5) 0.6936(3) 0.7944(2) 0.0409(13) Uani 1 1 d . A .
H63 H -0.4164 0.7337 0.8142 0.049 Uiso 1 1 calc R . .
C64 C -0.2434(5) 0.7534(3) 0.7568(2) 0.0407(13) Uani 1 1 d . . .
H64 H -0.2773 0.8341 0.7512 0.049 Uiso 1 1 calc R A .
C65 C -0.1090(5) 0.6946(3) 0.72706(19) 0.0340(11) Uani 1 1 d . A .
H65 H -0.0520 0.7355 0.7019 0.041 Uiso 1 1 calc R . .
C66 C -0.0604(4) 0.5747(3) 0.73499(18) 0.0280(10) Uani 1 1 d . . .
H66 H 0.0286 0.5356 0.7142 0.034 Uiso 1 1 calc R A .
C71 C -0.1389(4) 0.1216(3) 0.65930(17) 0.0206(9) Uani 1 1 d . A .
C72 C -0.1520(4) 0.1948(3) 0.60586(18) 0.0295(10) Uani 1 1 d . . .
H72 H -0.1450 0.2682 0.6024 0.035 Uiso 1 1 calc R A .
C73 C -0.1754(5) 0.1600(4) 0.5571(2) 0.0375(12) Uani 1 1 d . A .
H73 H -0.1837 0.2101 0.5214 0.045 Uiso 1 1 calc R . .
C74 C -0.1864(4) 0.0509(3) 0.56159(18) 0.0326(11) Uani 1 1 d . . .
H74 H -0.2010 0.0272 0.5290 0.039 Uiso 1 1 calc R A .
C75 C -0.1756(4) -0.0212(3) 0.61463(19) 0.0301(10) Uani 1 1 d . A .
H75 H -0.1840 -0.0942 0.6181 0.036 Uiso 1 1 calc R . .
C76 C -0.1525(4) 0.0129(3) 0.66306(19) 0.0288(10) Uani 1 1 d . . .
H76 H -0.1459 -0.0373 0.6987 0.035 Uiso 1 1 calc R A .
C81 C -0.0827(4) 0.0355(3) 0.77667(16) 0.0226(9) Uani 1 1 d . A .
C82 C 0.0459(4) -0.0614(3) 0.77418(18) 0.0308(10) Uani 1 1 d . . .
H82 H 0.1265 -0.0568 0.7463 0.037 Uiso 1 1 calc R A .
C83 C 0.0548(5) -0.1643(3) 0.8128(2) 0.0411(12) Uani 1 1 d . A .
H83 H 0.1403 -0.2284 0.8100 0.049 Uiso 1 1 calc R . .
C84 C -0.0626(6) -0.1719(4) 0.8550(2) 0.0544(16) Uani 1 1 d . . .
H84 H -0.0563 -0.2409 0.8807 0.065 Uiso 1 1 calc R A .
C85 C -0.1882(6) -0.0779(4) 0.8592(2) 0.0569(17) Uani 1 1 d . A .
H85 H -0.2663 -0.0828 0.8883 0.068 Uiso 1 1 calc R . .
C86 C -0.2000(5) 0.0251(3) 0.82010(19) 0.0391(13) Uani 1 1 d . . .
H86 H -0.2870 0.0878 0.8229 0.047 Uiso 1 1 calc R A .

loop_
_atom_site_aniso_label
_atom_site_aniso_U_11
_atom_site_aniso_U_22
_atom_site_aniso_U_33
_atom_site_aniso_U_23
_atom_site_aniso_U_13
_atom_site_aniso_U_12
Ru1 0.01420(15) 0.01914(15) 0.01541(16) -0.00101(12) -0.00330(12) -0.00289(12)
Cl1 0.0207(5) 0.0216(4) 0.0211(5) -0.0006(4) -0.0070(4) -0.0027(4)
P1 0.0161(5) 0.0195(5) 0.0150(5) -0.0016(4) -0.0035(4) -0.0034(4)
P2 0.0156(5) 0.0220(5) 0.0173(5) -0.0016(4) -0.0038(4) -0.0041(4)
P3 0.0152(5) 0.0232(5) 0.0183(5) -0.0048(4) -0.0024(4) -0.0039(4)
P4 0.0179(5) 0.0227(5) 0.0167(5) -0.0014(4) -0.0026(4) -0.0061(4)
Si1 0.0327(7) 0.0347(6) 0.0237(7) 0.0067(5) -0.0100(5) -0.0102(5)
C1 0.020(2) 0.028(2) 0.020(2) -0.0058(17) -0.0012(17) -0.0117(16)
C2 0.018(2) 0.029(2) 0.023(2) -0.0031(17) -0.0031(17) -0.0055(17)
C3 0.023(2) 0.032(2) 0.025(2) -0.0068(18) -0.0066(18) -0.0045(18)
C4 0.032(2) 0.037(2) 0.027(2) 0.0002(19) -0.013(2) -0.0049(19)
C5 0.018(2) 0.028(2) 0.023(2) -0.0082(17) 0.0017(17) -0.0037(16)
C6 0.0160(19) 0.0204(19) 0.026(2) -0.0023(16) -0.0034(17) -0.0049(15)
C7 0.020(2) 0.027(2) 0.026(2) -0.0090(17) 0.0047(18) -0.0042(17)
C8 0.0133(19) 0.031(2) 0.023(2) -0.0011(17) -0.0021(17) -0.0038(16)
C11 0.022(2) 0.0214(19) 0.017(2) -0.0001(15) -0.0045(16) -0.0065(16)
C12 0.019(2) 0.034(2) 0.019(2) -0.0029(17) -0.0008(17) -0.0016(17)
C13 0.030(2) 0.037(2) 0.024(2) 0.0032(19) -0.0083(19) -0.0025(19)
C14 0.041(3) 0.033(2) 0.016(2) 0.0012(17) -0.0063(19) -0.0187(19)
C15 0.045(3) 0.034(2) 0.019(2) -0.0087(18) 0.006(2) -0.002(2)
C16 0.037(3) 0.024(2) 0.023(2) -0.0004(17) -0.005(2) 0.0038(18)
C17 0.067(4) 0.048(3) 0.074(4) 0.005(3) -0.023(3) -0.026(3)
C18 0.040(3) 0.063(3) 0.041(3) 0.017(3) -0.015(2) -0.007(2)
C19 0.057(3) 0.066(3) 0.027(3) 0.003(2) -0.014(3) -0.011(3)
C21 0.026(2) 0.0190(19) 0.018(2) -0.0027(16) 0.0062(18) 0.0000(17)
C22 0.028(2) 0.023(2) 0.028(2) -0.0067(17) 0.0061(19) -0.0081(17)
C23 0.047(3) 0.033(2) 0.039(3) -0.012(2) 0.012(2) -0.020(2)
C24 0.058(3) 0.019(2) 0.045(3) -0.003(2) 0.015(3) -0.009(2)
C25 0.049(3) 0.024(2) 0.031(3) 0.006(2) 0.004(2) 0.010(2)
C26 0.029(2) 0.029(2) 0.024(2) -0.0050(18) 0.0007(19) 0.0006(18)
C31 0.0133(19) 0.026(2) 0.021(2) -0.0049(16) -0.0033(16) -0.0037(15)
C32 0.022(2) 0.029(2) 0.023(2) -0.0027(17) -0.0013(18) -0.0123(17)
C33 0.024(2) 0.036(2) 0.024(2) -0.0023(18) -0.0040(18) -0.0087(18)
C34 0.025(2) 0.047(3) 0.027(2) -0.013(2) -0.0043(19) -0.010(2)
C35 0.031(2) 0.031(2) 0.034(3) -0.0097(19) -0.008(2) -0.0097(19)
C36 0.024(2) 0.026(2) 0.028(2) -0.0025(18) -0.0079(18) -0.0073(17)
C41 0.020(2) 0.0177(18) 0.023(2) -0.0037(16) -0.0027(17) -0.0036(15)
C42 0.021(2) 0.031(2) 0.029(2) -0.0024(18) -0.0037(18) -0.0085(17)
C43 0.027(2) 0.032(2) 0.037(3) -0.0038(19) 0.004(2) -0.0143(19)
C44 0.041(3) 0.031(2) 0.028(3) 0.0013(18) 0.000(2) -0.019(2)
C45 0.045(3) 0.037(2) 0.032(3) 0.012(2) -0.015(2) -0.015(2)
C46 0.030(2) 0.025(2) 0.035(3) 0.0057(18) -0.007(2) -0.0150(18)
C61 0.024(2) 0.024(2) 0.026(2) -0.0075(17) -0.0012(18) -0.0098(17)
C62 0.033(3) 0.031(2) 0.043(3) -0.014(2) 0.006(2) -0.0093(19)
C63 0.033(3) 0.029(2) 0.054(3) -0.021(2) 0.006(2) 0.000(2)
C64 0.039(3) 0.025(2) 0.054(3) -0.012(2) -0.003(2) -0.004(2)
C65 0.037(3) 0.029(2) 0.037(3) -0.0049(19) -0.002(2) -0.0134(19)
C66 0.021(2) 0.028(2) 0.033(3) -0.0088(18) -0.0040(19) -0.0029(17)
C71 0.0138(19) 0.026(2) 0.022(2) -0.0046(16) -0.0021(16) -0.0067(16)
C72 0.033(2) 0.035(2) 0.023(2) -0.0013(18) -0.0063(19) -0.0157(19)
C73 0.050(3) 0.039(2) 0.027(3) 0.001(2) -0.009(2) -0.020(2)
C74 0.034(3) 0.045(3) 0.025(2) -0.018(2) -0.002(2) -0.015(2)
C75 0.029(2) 0.030(2) 0.036(3) -0.0121(19) -0.007(2) -0.0095(18)
C76 0.029(2) 0.029(2) 0.029(2) -0.0037(18) -0.0043(19) -0.0109(18)
C81 0.029(2) 0.025(2) 0.018(2) -0.0030(16) -0.0003(17) -0.0158(17)
C82 0.035(2) 0.031(2) 0.025(2) 0.0033(18) -0.007(2) -0.0128(19)
C83 0.054(3) 0.030(2) 0.036(3) 0.005(2) -0.013(2) -0.012(2)
C84 0.095(4) 0.036(3) 0.028(3) 0.006(2) 0.005(3) -0.029(3)
C85 0.084(4) 0.046(3) 0.035(3) -0.003(2) 0.022(3) -0.033(3)
C86 0.051(3) 0.033(2) 0.033(3) -0.006(2) 0.013(2) -0.022(2)

loop_
_atom_type_symbol
_atom_type_description
_atom_type_scat_dispersion_real
_atom_type_scat_dispersion_imag
_atom_type_scat_source
C C 0.0033 0.0016 'International Tables Vol C Tables 4.2.6.8 and 6.1.1.4'
H H 0.0000 0.0000 'International Tables Vol C Tables 4.2.6.8 and 6.1.1.4'
Si Si 0.0817 0.0704 'International Tables Vol C Tables 4.2.6.8 and 6.1.1.4'
P P 0.1023 0.0942 'International Tables Vol C Tables 4.2.6.8 and 6.1.1.4'
Cl Cl 0.1484 0.1585 'International Tables Vol C Tables 4.2.6.8 and 6.1.1.4'
Ru Ru -1.2594 0.8363 'International Tables Vol C Tables 4.2.6.8 and 6.1.1.4'

loop_
_exptl_crystal_face_index_h
_exptl_crystal_face_index_k
_exptl_crystal_face_index_l
_exptl_crystal_face_perp_dist
_exptl_oxdiff_crystal_face_indexfrac_h
_exptl_oxdiff_crystal_face_indexfrac_k
_exptl_oxdiff_crystal_face_indexfrac_l
_exptl_oxdiff_crystal_face_x
_exptl_oxdiff_crystal_face_y
_exptl_oxdiff_crystal_face_z
0 0 -1 0.0180 0.0000 0.0000 -0.9993 -0.0256 0.0170 0.0055
0 0 1 0.0180 -0.0000 -0.0000 0.9993 0.0256 -0.0170 -0.0055
0 -1 -1 0.0685 0.0001 -0.9993 -0.9998 -0.0039 0.0132 0.0630
0 1 1 0.0685 -0.0001 0.9993 0.9998 0.0039 -0.0132 -0.0630
2 0 1 0.1490 1.9993 0.0010 0.9995 -0.0552 -0.1254 0.0733
-1 -2 -1 0.1009 -0.9995 -1.9991 -1.0004 0.0582 0.0636 0.0810

loop_
_geom_angle_atom_site_label_1
_geom_angle_atom_site_label_2
_geom_angle_atom_site_label_3
_geom_angle
P1 Ru1 Cl1 99.61(3)
P1 Ru1 P3 178.40(4)
P1 Ru1 P4 98.06(4)
P2 Ru1 Cl1 102.93(3)
P2 Ru1 P1 81.51(4)
P2 Ru1 P3 97.01(4)
P2 Ru1 P4 172.88(4)
P3 Ru1 Cl1 81.27(3)
P3 Ru1 P4 83.34(4)
P4 Ru1 Cl1 84.16(3)
C1 Ru1 Cl1 171.00(10)
C1 Ru1 P1 87.53(10)
C1 Ru1 P2 83.44(11)
C1 Ru1 P3 91.73(11)
C1 Ru1 P4 89.44(11)
C5 P1 Ru1 108.02(13)
C11 P1 Ru1 126.16(11)
C11 P1 C5 98.56(17)
C21 P1 Ru1 116.44(12)
C21 P1 C5 103.08(18)
C21 P1 C11 101.15(18)
C6 P2 Ru1 104.25(13)
C31 P2 Ru1 121.01(12)
C31 P2 C6 102.52(17)
C31 P2 C41 103.04(18)
C41 P2 Ru1 123.24(14)
C41 P2 C6 98.51(15)
C7 P3 Ru1 107.35(13)
C51A P3 Ru1 122.6(2)
C51A P3 C7 104.7(3)
C51B P3 Ru1 119.8(2)
C51B P3 C7 98.0(3)
C51B P3 C51A 9.6(3)
C61 P3 Ru1 118.67(12)
C61 P3 C7 104.61(17)
C61 P3 C51A 96.8(2)
C61 P3 C51B 105.4(2)
C8 P4 Ru1 104.16(14)
C8 P4 C71 105.65(18)
C71 P4 Ru1 122.06(12)
C81 P4 Ru1 119.38(14)
C81 P4 C8 102.79(16)
C81 P4 C71 100.65(18)
C4 Si1 C17 108.9(2)
C4 Si1 C18 111.11(19)
C4 Si1 C19 108.45(19)
C17 Si1 C18 109.1(2)
C19 Si1 C17 110.5(2)
C19 Si1 C18 108.9(2)
C2 C1 Ru1 177.7(3)
C1 C2 C3 174.6(4)
C4 C3 C2 177.7(4)
C3 C4 Si1 171.3(4)
P1 C5 H5A 108.9
P1 C5 H5B 108.9
H5A C5 H5B 107.8
C6 C5 P1 113.2(2)
C6 C5 H5A 108.9
C6 C5 H5B 108.9
P2 C6 H6A 110.4
P2 C6 H6B 110.4
C5 C6 P2 106.7(3)
C5 C6 H6A 110.4
C5 C6 H6B 110.4
H6A C6 H6B 108.6
P3 C7 H7A 109.3
P3 C7 H7B 109.3
H7A C7 H7B 108.0
C8 C7 P3 111.6(3)
C8 C7 H7A 109.3
C8 C7 H7B 109.3
P4 C8 H8A 110.0
P4 C8 H8B 110.0
C7 C8 P4 108.6(3)
C7 C8 H8A 110.0
C7 C8 H8B 110.0
H8A C8 H8B 108.4
C12 C11 P1 122.8(3)
C12 C11 C16 117.4(3)
C16 C11 P1 119.3(3)
C11 C12 H12 119.6
C11 C12 C13 120.9(3)
C13 C12 H12 119.6
C12 C13 H13 119.4
C14 C13 C12 121.1(3)
C14 C13 H13 119.4
C13 C14 H14 120.8
C13 C14 C15 118.4(4)
C15 C14 H14 120.8
C14 C15 H15 119.7
C16 C15 C14 120.7(4)
C16 C15 H15 119.7
C11 C16 H16 119.3
C15 C16 C11 121.4(3)
C15 C16 H16 119.3
Si1 C17 H17A 109.5
Si1 C17 H17B 109.5
Si1 C17 H17C 109.5
H17A C17 H17B 109.5
H17A C17 H17C 109.5
H17B C17 H17C 109.5
Si1 C18 H18A 109.5
Si1 C18 H18B 109.5
Si1 C18 H18C 109.5
H18A C18 H18B 109.5
H18A C18 H18C 109.5
H18B C18 H18C 109.5
Si1 C19 H19A 109.5
Si1 C19 H19B 109.5
Si1 C19 H19C 109.5
H19A C19 H19B 109.5
H19A C19 H19C 109.5
H19B C19 H19C 109.5
C22 C21 P1 120.1(3)
C22 C21 C26 118.8(4)
C26 C21 P1 121.0(4)
C21 C22 H22 119.5
C21 C22 C23 121.1(4)
C23 C22 H22 119.5
C22 C23 H23 120.0
C24 C23 C22 120.0(5)
C24 C23 H23 120.0
C23 C24 H24 119.8
C23 C24 C25 120.4(4)
C25 C24 H24 119.8
C24 C25 H25 120.0
C24 C25 C26 120.0(4)
C26 C25 H25 120.0
C21 C26 C25 119.8(5)
C21 C26 H26 120.1
C25 C26 H26 120.1
C32 C31 P2 119.7(3)
C36 C31 P2 122.6(3)
C36 C31 C32 117.7(4)
C31 C32 H32 119.7
C33 C32 C31 120.7(4)
C33 C32 H32 119.7
C32 C33 H33 119.6
C34 C33 C32 120.7(4)
C34 C33 H33 119.6
C33 C34 H34 120.3
C35 C34 C33 119.4(4)
C35 C34 H34 120.3
C34 C35 H35 119.8
C34 C35 C36 120.5(4)
C36 C35 H35 119.8
C31 C36 H36 119.5
C35 C36 C31 121.1(4)
C35 C36 H36 119.5
C42 C41 P2 120.9(3)
C46 C41 P2 121.0(3)
C46 C41 C42 117.8(4)
C41 C42 H42 119.4
C43 C42 C41 121.3(4)
C43 C42 H42 119.4
C42 C43 H43 120.0
C42 C43 C44 120.0(4)
C44 C43 H43 120.0
C43 C44 H44 120.1
C43 C44 C45 119.9(4)
C45 C44 H44 120.1
C44 C45 H45 120.0
C44 C45 C46 120.1(4)
C46 C45 H45 120.0
C41 C46 H46 119.5
C45 C46 C41 121.1(4)
C45 C46 H46 119.5
C56A C51A P3 123.0(3)
C56A C51A C52A 120.0
C52A C51A P3 117.0(3)
C51A C56A H56A 120.0
C55A C56A C51A 120.0
C55A C56A H56A 120.0
C56A C55A H55A 120.0
C54A C55A C56A 120.0
C54A C55A H55A 120.0
C55A C54A H54A 120.0
C55A C54A C53A 120.0
C53A C54A H54A 120.0
C54A C53A H53A 120.0
C52A C53A C54A 120.0
C52A C53A H53A 120.0
C51A C52A H52A 120.0
C53A C52A C51A 120.0
C53A C52A H52A 120.0
C52B C51B P3 119.9(3)
C52B C51B C56B 120.0
C56B C51B P3 120.1(3)
C51B C52B H52B 120.0
C51B C52B C53B 120.0
C53B C52B H52B 120.0
C52B C53B H53B 120.0
C54B C53B C52B 120.0
C54B C53B H53B 120.0
C53B C54B H54B 120.0
C55B C54B C53B 120.0
C55B C54B H54B 120.0
C54B C55B H55B 120.0
C54B C55B C56B 120.0
C56B C55B H55B 120.0
C51B C56B H56B 120.0
C55B C56B C51B 120.0
C55B C56B H56B 120.0
C62 C61 P3 121.0(3)
C66 C61 P3 120.7(3)
C66 C61 C62 118.3(3)
C61 C62 H62 119.9
C63 C62 C61 120.2(4)
C63 C62 H62 119.9
C62 C63 H63 119.9
C64 C63 C62 120.1(4)
C64 C63 H63 119.9
C63 C64 H64 119.8
C63 C64 C65 120.4(4)
C65 C64 H64 119.8
C64 C65 H65 120.3
C66 C65 C64 119.5(4)
C66 C65 H65 120.3
C61 C66 H66 119.3
C65 C66 C61 121.4(3)
C65 C66 H66 119.3
C72 C71 P4 120.3(3)
C72 C71 C76 117.9(4)
C76 C71 P4 121.8(3)
C71 C72 H72 119.6
C71 C72 C73 120.9(4)
C73 C72 H72 119.6
C72 C73 H73 119.9
C74 C73 C72 120.2(4)
C74 C73 H73 119.9
C73 C74 H74 120.4
C75 C74 C73 119.1(4)
C75 C74 H74 120.4
C74 C75 H75 119.6
C74 C75 C76 120.8(4)
C76 C75 H75 119.6
C71 C76 H76 119.5
C75 C76 C71 121.0(4)
C75 C76 H76 119.5
C82 C81 P4 119.1(3)
C86 C81 P4 123.4(3)
C86 C81 C82 117.4(3)
C81 C82 H82 119.5
C83 C82 C81 121.0(4)
C83 C82 H82 119.5
C82 C83 H83 119.9
C84 C83 C82 120.2(4)
C84 C83 H83 119.9
C83 C84 H84 120.0
C85 C84 C83 120.0(4)
C85 C84 H84 120.0
C84 C85 H85 119.8
C84 C85 C86 120.5(4)
C86 C85 H85 119.8
C81 C86 H86 119.5
C85 C86 C81 120.9(4)
C85 C86 H86 119.5

loop_
_geom_bond_atom_site_label_1
_geom_bond_atom_site_label_2
_geom_bond_distance
Ru1 Cl1 2.5233(9)
Ru1 P1 2.3700(10)
Ru1 P2 2.3529(11)
Ru1 P3 2.3722(10)
Ru1 P4 2.3782(11)
Ru1 C1 1.978(4)
P1 C5 1.857(4)
P1 C11 1.837(4)
P1 C21 1.834(4)
P2 C6 1.851(3)
P2 C31 1.825(4)
P2 C41 1.832(4)
P3 C7 1.857(4)
P3 C51A 1.846(4)
P3 C51B 1.842(4)
P3 C61 1.838(3)
P4 C8 1.831(3)
P4 C71 1.842(4)
P4 C81 1.821(3)
Si1 C4 1.821(4)
Si1 C17 1.855(5)
Si1 C18 1.868(4)
Si1 C19 1.852(4)
C1 C2 1.205(5)
C2 C3 1.386(5)
C3 C4 1.214(5)
C5 H5A 0.9700
C5 H5B 0.9700
C5 C6 1.517(5)
C6 H6A 0.9700
C6 H6B 0.9700
C7 H7A 0.9700
C7 H7B 0.9700
C7 C8 1.510(6)
C8 H8A 0.9700
C8 H8B 0.9700
C11 C12 1.382(5)
C11 C16 1.395(5)
C12 H12 0.9300
C12 C13 1.383(5)
C13 H13 0.9300
C13 C14 1.373(5)
C14 H14 0.9300
C14 C15 1.383(5)
C15 H15 0.9300
C15 C16 1.369(5)
C16 H16 0.9300
C17 H17A 0.9600
C17 H17B 0.9600
C17 H17C 0.9600
C18 H18A 0.9600
C18 H18B 0.9600
C18 H18C 0.9600
C19 H19A 0.9600
C19 H19B 0.9600
C19 H19C 0.9600
C21 C22 1.386(6)
C21 C26 1.397(5)
C22 H22 0.9300
C22 C23 1.387(5)
C23 H23 0.9300
C23 C24 1.370(6)
C24 H24 0.9300
C24 C25 1.382(7)
C25 H25 0.9300
C25 C26 1.402(5)
C26 H26 0.9300
C31 C32 1.403(5)
C31 C36 1.393(5)
C32 H32 0.9300
C32 C33 1.387(6)
C33 H33 0.9300
C33 C34 1.378(5)
C34 H34 0.9300
C34 C35 1.376(5)
C35 H35 0.9300
C35 C36 1.389(6)
C36 H36 0.9300
C41 C42 1.404(5)
C41 C46 1.388(5)
C42 H42 0.9300
C42 C43 1.378(5)
C43 H43 0.9300
C43 C44 1.379(6)
C44 H44 0.9300
C44 C45 1.385(6)
C45 H45 0.9300
C45 C46 1.387(5)
C46 H46 0.9300
C51A C56A 1.3900
C51A C52A 1.3900
C56A H56A 0.9300
C56A C55A 1.3900
C55A H55A 0.9300
C55A C54A 1.3900
C54A H54A 0.9300
C54A C53A 1.3900
C53A H53A 0.9300
C53A C52A 1.3900
C52A H52A 0.9300
C51B C52B 1.3900
C51B C56B 1.3900
C52B H52B 0.9300
C52B C53B 1.3900
C53B H53B 0.9300
C53B C54B 1.3900
C54B H54B 0.9300
C54B C55B 1.3900
C55B H55B 0.9300
C55B C56B 1.3900
C56B H56B 0.9300
C61 C62 1.399(5)
C61 C66 1.383(5)
C62 H62 0.9300
C62 C63 1.396(5)
C63 H63 0.9300
C63 C64 1.365(5)
C64 H64 0.9300
C64 C65 1.386(5)
C65 H65 0.9300
C65 C66 1.382(5)
C66 H66 0.9300
C71 C72 1.382(5)
C71 C76 1.396(5)
C72 H72 0.9300
C72 C73 1.394(6)
C73 H73 0.9300
C73 C74 1.387(5)
C74 H74 0.9300
C74 C75 1.369(5)
C75 H75 0.9300
C75 C76 1.381(6)
C76 H76 0.9300
C81 C82 1.402(5)
C81 C86 1.400(5)
C82 H82 0.9300
C82 C83 1.390(5)
C83 H83 0.9300
C83 C84 1.378(5)
C84 H84 0.9300
C84 C85 1.366(6)
C85 H85 0.9300
C85 C86 1.393(5)
C86 H86 0.9300
